data_2222060
loop_
_publ_author_name
'Zhang, Guo-Hua'
'Wu, Yong-Zhong'
'Li, Hao-Yuan'
'Liu, Bo-Nian'
'Guo, Cheng'

_publ_section_title
;
 Ethyl 3-nitro-4-(<i>n</i>-propylamino)benzoate
;
_journal_coeditor_code HK2690
_journal_issue 6
_journal_name_full 'Acta Crystallographica Section E'
_journal_page_first o1380
_journal_paper_doi 10.1107/S160053680901873X
_journal_volume 65
_journal_year 2009
_chemical_formula_iupac 'C12 H16 N2 O4'
_chemical_formula_moiety 'C12 H16 N2 O4'
_chemical_formula_sum 'C12 H16 N2 O4'
_chemical_formula_weight 252.27
_chemical_name_systematic
;
Ethyl 3-nitro-4-(<i>n</i>-propylamino)benzoate
;
_space_group_IT_number 2
_symmetry_cell_setting triclinic
_symmetry_space_group_name_Hall '-P 1'
_symmetry_space_group_name_H-M 'P -1'
_atom_sites_solution_hydrogens geom
_atom_sites_solution_primary direct
_atom_sites_solution_secondary difmap
_audit_creation_method SHELXL-97
_cell_angle_alpha 61.710(19)
_cell_angle_beta 83.02(3)
_cell_angle_gamma 81.75(3)
_cell_formula_units_Z 2
_cell_length_a 4.4400(9)
_cell_length_b 12.606(3)
_cell_length_c 13.209(3)
_cell_measurement_reflns_used 25
_cell_measurement_temperature 294(2)
_cell_measurement_theta_max 11
_cell_measurement_theta_min 9
_cell_volume 643.1(3)
_computing_cell_refinement 'CAD-4 Software (Enraf--Nonius, 1989)'
_computing_data_collection 'CAD-4 Software (Enraf--Nonius, 1989)'
_computing_data_reduction 'XCAD4 (Harms & Wocadlo, 1995)'
_computing_molecular_graphics 'ORTEP-3 for Windows (Farrugia, 1997) and PLATON (Spek, 2009)'
_computing_publication_material 'SHELXL97 (Sheldrick, 2008)'
_computing_structure_refinement 'SHELXL97 (Sheldrick, 2008)'
_computing_structure_solution 'SHELXS97 (Sheldrick, 2008)'
_diffrn_ambient_temperature 294(2)
_diffrn_measured_fraction_theta_full 0.987
_diffrn_measured_fraction_theta_max 0.987
_diffrn_measurement_device_type 'Enraf--Nonius CAD-4'
_diffrn_measurement_method \w/2\q
_diffrn_radiation_monochromator graphite
_diffrn_radiation_source 'fine-focus sealed tube'
_diffrn_radiation_type MoK\a
_diffrn_radiation_wavelength 0.71073
_diffrn_reflns_av_R_equivalents 0.0833
_diffrn_reflns_av_sigmaI/netI 0.0860
_diffrn_reflns_limit_h_max 5
_diffrn_reflns_limit_h_min 0
_diffrn_reflns_limit_k_max 15
_diffrn_reflns_limit_k_min -14
_diffrn_reflns_limit_l_max 15
_diffrn_reflns_limit_l_min -15
_diffrn_reflns_number 2593
_diffrn_reflns_theta_full 25.17
_diffrn_reflns_theta_max 25.17
_diffrn_reflns_theta_min 1.75
_diffrn_standards_decay_% 1
_diffrn_standards_interval_time 120
_diffrn_standards_number 3
_exptl_absorpt_coefficient_mu 0.099
_exptl_absorpt_correction_T_max 0.9902
_exptl_absorpt_correction_T_min 0.9805
_exptl_absorpt_correction_type psi-scan
_exptl_absorpt_process_details '(North <i>et al.</i>,  1968)'
_exptl_crystal_colour colorless
_exptl_crystal_density_diffrn 1.303
_exptl_crystal_density_method 'not measured'
_exptl_crystal_description block
_exptl_crystal_F_000 268
_exptl_crystal_size_max 0.20
_exptl_crystal_size_mid 0.10
_exptl_crystal_size_min 0.10
_refine_diff_density_max 0.194
_refine_diff_density_min -0.138
_refine_ls_extinction_method none
_refine_ls_goodness_of_fit_ref 1.003
_refine_ls_hydrogen_treatment constr
_refine_ls_matrix_type full
_refine_ls_number_parameters 157
_refine_ls_number_reflns 2281
_refine_ls_restrained_S_all 1.074
_refine_ls_R_factor_all 0.1695
_refine_ls_R_factor_gt 0.0669
_refine_ls_shift/su_max 0.000
_refine_ls_shift/su_mean 0.000
_refine_ls_structure_factor_coef Fsqd
_refine_ls_weighting_details 'calc w=1/[\s^2^(Fo^2^)+(0.057P)^2^] where P=(Fo^2^+2Fc^2^)/3'
_refine_ls_weighting_scheme calc
_refine_ls_wR_factor_gt 0.1315
_refine_ls_wR_factor_ref 0.1654
_reflns_number_gt 924
_reflns_number_total 2281
_reflns_threshold_expression I>2\s(I)
_cod_data_source_file hk2690.cif
_cod_data_source_block I
_cod_database_code 2222060
_cod_database_fobs_code 2222060

loop_
_symmetry_equiv_pos_as_xyz
'x, y, z'
'-x, -y, -z'

loop_
_atom_site_type_symbol
_atom_site_label
_atom_site_fract_x
_atom_site_fract_y
_atom_site_fract_z
_atom_site_U_iso_or_equiv
_atom_site_adp_type
_atom_site_calc_flag
_atom_site_refinement_flags
_atom_site_occupancy
_atom_site_disorder_assembly
_atom_site_disorder_group
O O1 -0.3870(7) -0.0274(2) 0.8647(2) 0.0865(10) Uani d . 1 . .
O O2 -0.2837(8) -0.1310(3) 0.7632(3) 0.1130(12) Uani d . 1 . .
O O3 -0.0492(8) 0.3592(2) 0.7202(2) 0.1056(12) Uani d . 1 . .
O O4 0.2630(7) 0.4310(3) 0.5801(2) 0.104 Uani d D 1 . .
N N1 0.1072(8) 0.3526(3) 0.6413(3) 0.0706(10) Uani d . 1 . .
N N2 0.4396(8) 0.3293(3) 0.4457(3) 0.0842(11) Uani d U 1 . .
H H2A 0.4491 0.3936 0.4521 0.101 Uiso calc R 1 . .
C C1 -0.3968(13) -0.2145(4) 1.0388(4) 0.127(2) Uani d . 1 . .
H H1A -0.5267 -0.2746 1.0918 0.190 Uiso calc R 1 . .
H H1B -0.3079 -0.1811 1.0788 0.190 Uiso calc R 1 . .
H H1C -0.2379 -0.2511 1.0058 0.190 Uiso calc R 1 . .
C C2 -0.5738(10) -0.1193(4) 0.9484(4) 0.1006(16) Uani d . 1 . .
H H2B -0.7339 -0.0825 0.9819 0.121 Uiso calc R 1 . .
H H2C -0.6696 -0.1538 0.9100 0.121 Uiso calc R 1 . .
C C3 -0.2502(11) -0.0448(4) 0.7781(4) 0.0809(13) Uani d . 1 . .
C C4 -0.0655(9) 0.0540(3) 0.6944(3) 0.0664(11) Uani d . 1 . .
C C5 -0.0537(8) 0.1582(3) 0.7019(3) 0.0592(10) Uani d . 1 . .
H H5A -0.1638 0.1678 0.7620 0.071 Uiso calc R 1 . .
C C6 0.1163(8) 0.2486(3) 0.6230(3) 0.0584(10) Uani d . 1 . .
C C7 0.2859(8) 0.2413(3) 0.5268(3) 0.0588(10) Uani d . 1 . .
C C8 0.2554(10) 0.1315(4) 0.5233(3) 0.0820(13) Uani d . 1 . .
H H8A 0.3503 0.1217 0.4612 0.098 Uiso calc RD 1 . .
C C9 0.1030(11) 0.0445(4) 0.6018(4) 0.0834(14) Uani d . 1 . .
H H9A 0.1064 -0.0264 0.5961 0.100 Uiso calc R 1 . .
C C10 0.5976(13) 0.3193(4) 0.3427(4) 0.129(2) Uani d DU 1 . .
H H10A 0.8040 0.2821 0.3610 0.155 Uiso calc R 1 . .
H H10B 0.4927 0.2659 0.3281 0.155 Uiso calc RD 1 . .
C C11 0.6104(14) 0.4292(5) 0.2425(4) 0.138(2) Uani d DU 1 . .
H H11A 0.7199 0.4821 0.2561 0.165 Uiso calc R 1 . .
H H11B 0.4046 0.4674 0.2246 0.165 Uiso calc R 1 . .
C C12 0.7633(11) 0.4158(4) 0.1409(3) 0.1116(17) Uani d . 1 . .
H H12A 0.7768 0.4944 0.0758 0.167 Uiso calc R 1 . .
H H12B 0.6465 0.3692 0.1229 0.167 Uiso calc R 1 . .
H H12C 0.9645 0.3752 0.1591 0.167 Uiso calc R 1 . .

loop_
_atom_site_aniso_label
_atom_site_aniso_U_11
_atom_site_aniso_U_22
_atom_site_aniso_U_33
_atom_site_aniso_U_12
_atom_site_aniso_U_13
_atom_site_aniso_U_23
O1 0.082(2) 0.0819(19) 0.0924(19) -0.0227(18) -0.0007(18) -0.0351(17)
O2 0.149(3) 0.0806(19) 0.122(2) -0.028(2) -0.029(2) -0.0475(19)
O3 0.128(3) 0.103(2) 0.104(2) -0.035(2) 0.038(2) -0.0672(19)
O4 0.123 0.115 0.097 -0.056 0.021 -0.063
N1 0.068(2) 0.076(2) 0.0711(19) -0.031(2) 0.0100(19) -0.0344(17)
N2 0.073(3) 0.088(2) 0.074(2) 0.010(2) 0.006(2) -0.0304(18)
C1 0.133(5) 0.088(3) 0.104(3) 0.007(4) 0.004(4) -0.007(3)
C2 0.070(4) 0.089(3) 0.126(4) -0.012(3) -0.017(3) -0.033(3)
C3 0.079(4) 0.063(3) 0.094(3) 0.001(3) -0.041(3) -0.025(3)
C4 0.058(3) 0.066(2) 0.084(3) 0.016(2) -0.030(2) -0.041(2)
C5 0.050(3) 0.065(2) 0.067(2) 0.002(2) -0.010(2) -0.034(2)
C6 0.053(3) 0.071(2) 0.059(2) 0.005(2) -0.013(2) -0.037(2)
C7 0.043(2) 0.064(2) 0.054(2) 0.021(2) -0.0114(19) -0.0212(19)
C8 0.092(4) 0.090(3) 0.068(3) 0.036(3) -0.019(3) -0.049(2)
C9 0.104(4) 0.069(3) 0.089(3) 0.014(3) -0.023(3) -0.048(2)
C10 0.132(4) 0.115(4) 0.088(3) 0.026(3) 0.038(3) -0.026(3)
C11 0.155(5) 0.133(4) 0.091(3) 0.031(4) 0.014(4) -0.041(3)
C12 0.106(4) 0.132(4) 0.066(2) 0.012(3) 0.005(3) -0.030(3)

loop_
_atom_type_symbol
_atom_type_description
_atom_type_scat_dispersion_real
_atom_type_scat_dispersion_imag
_atom_type_scat_source
C C 0.0033 0.0016 'International Tables Vol C Tables 4.2.6.8 and 6.1.1.4'
H H 0.0000 0.0000 'International Tables Vol C Tables 4.2.6.8 and 6.1.1.4'
N N 0.0061 0.0033 'International Tables Vol C Tables 4.2.6.8 and 6.1.1.4'
O O 0.0106 0.0060 'International Tables Vol C Tables 4.2.6.8 and 6.1.1.4'

loop_
_geom_angle_atom_site_label_1
_geom_angle_atom_site_label_2
_geom_angle_atom_site_label_3
_geom_angle_site_symmetry_1
_geom_angle_site_symmetry_3
_geom_angle
_geom_angle_publ_flag
C3 O1 C2 . . 117.2(3) ?
O4 N1 O3 . . 120.0(3) ?
O4 N1 C6 . . 119.2(3) ?
O3 N1 C6 . . 120.8(3) ?
C7 N2 C10 . . 121.4(4) ?
C7 N2 H2A . . 119.3 ?
C10 N2 H2A . . 119.3 ?
C2 C1 H1A . . 109.5 ?
C2 C1 H1B . . 109.5 ?
H1A C1 H1B . . 109.5 ?
C2 C1 H1C . . 109.5 ?
H1A C1 H1C . . 109.5 ?
H1B C1 H1C . . 109.5 ?
C1 C2 O1 . . 111.7(4) ?
C1 C2 H2B . . 109.3 ?
O1 C2 H2B . . 109.3 ?
C1 C2 H2C . . 109.3 ?
O1 C2 H2C . . 109.3 ?
H2B C2 H2C . . 107.9 ?
O2 C3 O1 . . 123.7(4) ?
O2 C3 C4 . . 121.8(5) ?
O1 C3 C4 . . 114.4(4) ?
C5 C4 C9 . . 116.8(4) ?
C5 C4 C3 . . 122.8(4) ?
C9 C4 C3 . . 120.4(4) ?
C4 C5 C6 . . 121.8(3) ?
C4 C5 H5A . . 119.1 ?
C6 C5 H5A . . 119.1 ?
C5 C6 C7 . . 122.2(3) ?
C5 C6 N1 . . 115.8(3) ?
C7 C6 N1 . . 121.9(3) ?
N2 C7 C6 . . 123.9(4) ?
N2 C7 C8 . . 123.4(3) ?
C6 C7 C8 . . 112.6(3) ?
C9 C8 C7 . . 124.2(4) ?
C9 C8 H8A . . 117.9 ?
C7 C8 H8A . . 117.9 ?
C8 C9 C4 . . 122.3(4) ?
C8 C9 H9A . . 118.8 ?
C4 C9 H9A . . 118.8 ?
C11 C10 N2 . . 114.4(4) ?
C11 C10 H10A . . 108.7 ?
N2 C10 H10A . . 108.7 ?
C11 C10 H10B . . 108.7 ?
N2 C10 H10B . . 108.7 ?
H10A C10 H10B . . 107.6 ?
C10 C11 C12 . . 113.1(4) ?
C10 C11 H11A . . 109.0 ?
C12 C11 H11A . . 109.0 ?
C10 C11 H11B . . 109.0 ?
C12 C11 H11B . . 109.0 ?
H11A C11 H11B . . 107.8 ?
C11 C12 H12A . . 109.5 ?
C11 C12 H12B . . 109.5 ?
H12A C12 H12B . . 109.5 ?
C11 C12 H12C . . 109.5 ?
H12A C12 H12C . . 109.5 ?
H12B C12 H12C . . 109.5 ?

loop_
_geom_bond_atom_site_label_1
_geom_bond_atom_site_label_2
_geom_bond_site_symmetry_2
_geom_bond_distance
_geom_bond_publ_flag
O1 C3 . 1.326(5) ?
O1 C2 . 1.446(4) ?
O2 C3 . 1.223(4) ?
O3 N1 . 1.211(3) ?
O4 N1 . 1.188(3) ?
N1 C6 . 1.436(4) ?
N2 C7 . 1.326(4) ?
N2 C10 . 1.505(5) ?
N2 H2A . 0.8600 ?
C1 C2 . 1.443(5) ?
C1 H1A . 0.9600 ?
C1 H1B . 0.9600 ?
C1 H1C . 0.9600 ?
C2 H2B . 0.9700 ?
C2 H2C . 0.9700 ?
C3 C4 . 1.488(5) ?
C4 C5 . 1.372(4) ?
C4 C9 . 1.400(5) ?
C5 C6 . 1.373(4) ?
C5 H5A . 0.9300 ?
C6 C7 . 1.432(4) ?
C7 C8 . 1.432(5) ?
C8 C9 . 1.304(5) ?
C8 H8A . 0.9300 ?
C9 H9A . 0.9300 ?
C10 C11 . 1.393(5) ?
C10 H10A . 0.9700 ?
C10 H10B . 0.9700 ?
C11 C12 . 1.500(5) ?
C11 H11A . 0.9700 ?
C11 H11B . 0.9700 ?
C12 H12A . 0.9600 ?
C12 H12B . 0.9600 ?
C12 H12C . 0.9600 ?

loop_
_geom_hbond_atom_site_label_D
_geom_hbond_atom_site_label_H
_geom_hbond_atom_site_label_A
_geom_hbond_site_symmetry_A
_geom_hbond_distance_DH
_geom_hbond_distance_HA
_geom_hbond_distance_DA
_geom_hbond_angle_DHA
N2 H2A O4 . 0.86 2.02 2.635(5) 128
N2 H2A O4 2_666 0.86 2.55 3.324(6) 150

loop_
_geom_torsion_atom_site_label_1
_geom_torsion_atom_site_label_2
_geom_torsion_atom_site_label_3
_geom_torsion_atom_site_label_4
_geom_torsion_site_symmetry_1
_geom_torsion_site_symmetry_2
_geom_torsion_site_symmetry_3
_geom_torsion_site_symmetry_4
_geom_torsion
_geom_torsion_publ_flag
C3 O1 C2 C1 . . . . 87.3(5) ?
C2 O1 C3 O2 . . . . 3.0(6) ?
C2 O1 C3 C4 . . . . 179.2(3) ?
O2 C3 C4 C5 . . . . 172.1(4) ?
O1 C3 C4 C5 . . . . -4.1(6) ?
O2 C3 C4 C9 . . . . -6.9(7) ?
O1 C3 C4 C9 . . . . 176.9(4) ?
C9 C4 C5 C6 . . . . -0.4(6) ?
C3 C4 C5 C6 . . . . -179.4(4) ?
C4 C5 C6 C7 . . . . 1.5(6) ?
C4 C5 C6 N1 . . . . 179.9(3) ?
C5 C6 C7 N2 . . . . 176.3(4) ?
N1 C6 C7 N2 . . . . -2.0(6) ?
C5 C6 C7 C8 . . . . 0.2(5) ?
N1 C6 C7 C8 . . . . -178.1(3) ?
N2 C7 C8 C9 . . . . -179.4(4) ?
C6 C7 C8 C9 . . . . -3.2(6) ?
C7 C8 C9 C4 . . . . 4.6(7) ?
C5 C4 C9 C8 . . . . -2.6(6) ?
C3 C4 C9 C8 . . . . 176.5(4) ?
C7 N2 C10 C11 . . . . 148.5(5) ?
N2 C10 C11 C12 . . . . -178.8(4) ?

loop_
_cod_related_entry_id
_cod_related_entry_database
_cod_related_entry_code
1 ChemSpider 17318137
